data_4314995
loop_
_publ_author_name
'Xiao-Yi Yi'
'Tony C. H. Lam'
'Ian D. Williams'
'Wa-Hung Leung'

_publ_section_title
;
 Hydrolysis of Bis(p-nitrophenyl)phosphate by Tetravalent Metal Complexes
 with Kl\"aui's Oxygen Tripodal Ligand
;
_journal_name_full 'Inorganic Chemistry'
_journal_page_first 2232
_journal_page_last 2238
_journal_paper_doi 10.1021/ic902018u
_journal_volume 49
_journal_year 2010
_chemical_formula_sum 'C58 H90 Ce2 Co2 N4 O38 P8'
_chemical_formula_weight 2097.20
_chemical_name_systematic
; 
 ? 
;
_space_group_IT_number 14
_symmetry_cell_setting monoclinic
_symmetry_space_group_name_Hall '-P 2yn'
_symmetry_space_group_name_H-M 'P 1 21/n 1'
_atom_sites_solution_hydrogens geom
_atom_sites_solution_primary direct
_atom_sites_solution_secondary difmap
_audit_creation_method SHELXL-97
_cell_angle_alpha 90.00
_cell_angle_beta 99.742(2)
_cell_angle_gamma 90.00
_cell_formula_units_Z 4
_cell_length_a 13.8865(2)
_cell_length_b 24.9546(3)
_cell_length_c 24.3263(4)
_cell_measurement_reflns_used 4940
_cell_measurement_temperature 173(2)
_cell_measurement_theta_max 71.32
_cell_measurement_theta_min 2.54
_cell_volume 8308.3(2)
_computing_structure_refinement 'SHELXL-97 (Sheldrick, 1997)'
_computing_structure_solution 'SHELXS-97 (Sheldrick, 1990)'
_diffrn_ambient_temperature 173(2)
_diffrn_measured_fraction_theta_full 0.946
_diffrn_measured_fraction_theta_max 0.946
_diffrn_radiation_monochromator graphite
_diffrn_radiation_source 'fine-focus sealed tube'
_diffrn_radiation_type CuK\a
_diffrn_radiation_wavelength 1.54178
_diffrn_reflns_av_R_equivalents 0.1216
_diffrn_reflns_av_sigmaI/netI 0.1942
_diffrn_reflns_limit_h_max 16
_diffrn_reflns_limit_h_min -14
_diffrn_reflns_limit_k_max 26
_diffrn_reflns_limit_k_min -29
_diffrn_reflns_limit_l_max 28
_diffrn_reflns_limit_l_min -28
_diffrn_reflns_number 28516
_diffrn_reflns_theta_full 66.50
_diffrn_reflns_theta_max 66.50
_diffrn_reflns_theta_min 2.56
_exptl_absorpt_coefficient_mu 13.613
_exptl_absorpt_correction_T_max 1.00
_exptl_absorpt_correction_T_min 0.33
_exptl_absorpt_correction_type multi-scan
_exptl_absorpt_process_details SADABS
_exptl_crystal_colour yellow
_exptl_crystal_density_diffrn 1.677
_exptl_crystal_density_method 'not measured'
_exptl_crystal_description bar
_exptl_crystal_F_000 4240
_exptl_crystal_size_max 0.20
_exptl_crystal_size_mid 0.05
_exptl_crystal_size_min 0.03
_refine_diff_density_max 2.466
_refine_diff_density_min -1.557
_refine_diff_density_rms 0.198
_refine_ls_extinction_method none
_refine_ls_goodness_of_fit_ref 1.015
_refine_ls_hydrogen_treatment constr
_refine_ls_matrix_type full
_refine_ls_number_parameters 1009
_refine_ls_number_reflns 13856
_refine_ls_number_restraints 672
_refine_ls_restrained_S_all 1.014
_refine_ls_R_factor_all 0.1378
_refine_ls_R_factor_gt 0.0747
_refine_ls_shift/su_max 0.002
_refine_ls_shift/su_mean 0.000
_refine_ls_structure_factor_coef Fsqd
_refine_ls_weighting_details 'calc w=1/[\s^2^(Fo^2^)+(0.0700P)^2^+0.0000P] where P=(Fo^2^+2Fc^2^)/3'
_refine_ls_weighting_scheme calc
_refine_ls_wR_factor_gt 0.1553
_refine_ls_wR_factor_ref 0.1807
_reflns_number_gt 7547
_reflns_number_total 13856
_reflns_threshold_expression >2sigma(I)
_cod_data_source_file ic902018u_si_001_6.cif
_cod_data_source_block complex7
_cod_depositor_comments
;
The following automatic conversions were performed:

'_symmetry_cell_setting' value 'Monoclinic' changed to 'monoclinic'
according to the built-in table from CIF Core dictionary named
'cif_core.dic' version 2.4.1 from 2010-06-29.

Automatic conversion script
Id: cif_fix_values 1646 2011-03-28 12:23:43Z adriana 
;
_cod_database_code 4314995

loop_
_symmetry_equiv_pos_as_xyz
'x, y, z'
'-x+1/2, y+1/2, -z+1/2'
'-x, -y, -z'
'x-1/2, -y-1/2, z-1/2'

loop_
_atom_site_label
_atom_site_type_symbol
_atom_site_fract_x
_atom_site_fract_y
_atom_site_fract_z
_atom_site_U_iso_or_equiv
_atom_site_adp_type
_atom_site_occupancy
_atom_site_symmetry_multiplicity
_atom_site_calc_flag
_atom_site_refinement_flags
_atom_site_disorder_assembly
_atom_site_disorder_group
Ce1 Ce 0.67377(5) 0.38635(2) 0.28134(3) 0.02040(16) Uani 1 1 d U . .
Ce2 Ce 0.49000(5) 0.28493(2) 0.45966(3) 0.01919(16) Uani 1 1 d U . .
Co1 Co 0.69090(14) 0.55839(7) 0.29150(8) 0.0259(4) Uani 1 1 d U . .
Co2 Co 0.36311(13) 0.12726(7) 0.46779(8) 0.0267(4) Uani 1 1 d U . .
P1 P 0.6463(2) 0.50716(12) 0.35464(13) 0.0268(7) Uani 1 1 d U . .
P2 P 0.5925(2) 0.51588(13) 0.22823(14) 0.0317(8) Uani 1 1 d U . .
P3 P 0.8110(2) 0.50594(12) 0.28403(13) 0.0261(7) Uani 1 1 d U . .
P4 P 0.4557(2) 0.14913(12) 0.40795(14) 0.0277(7) Uani 1 1 d U . .
P5 P 0.2798(2) 0.20097(11) 0.45248(13) 0.0251(7) Uani 1 1 d U . .
P6 P 0.4710(2) 0.16124(11) 0.53354(13) 0.0258(7) Uani 1 1 d U . .
P7 P 0.7282(2) 0.30970(12) 0.41680(12) 0.0220(6) Uani 1 1 d U . .
P8 P 0.4403(2) 0.33527(12) 0.31429(12) 0.0223(6) Uani 1 1 d U . .
O1 O 0.7303(6) 0.5100(3) 0.4078(3) 0.036(2) Uani 1 1 d U . .
O2 O 0.5536(7) 0.5304(3) 0.3772(4) 0.041(2) Uani 1 1 d U . .
O3 O 0.4848(7) 0.5271(4) 0.2395(4) 0.046(2) Uani 1 1 d U . .
O4 O 0.5883(7) 0.5388(3) 0.1676(4) 0.044(2) Uani 1 1 d U . .
O5 O 0.8375(6) 0.5134(3) 0.2236(4) 0.037(2) Uani 1 1 d U . .
O6 O 0.9085(6) 0.5236(3) 0.3240(4) 0.034(2) Uani 1 1 d U . .
O7 O 0.6255(5) 0.4487(3) 0.3386(3) 0.0254(18) Uani 1 1 d U . .
O8 O 0.6050(6) 0.4569(3) 0.2241(3) 0.0288(19) Uani 1 1 d U . .
O9 O 0.7986(6) 0.4467(3) 0.2923(3) 0.0257(18) Uani 1 1 d U . .
O11 O 0.5469(6) 0.1100(3) 0.4130(4) 0.039(2) Uani 1 1 d U . .
O12 O 0.3979(6) 0.1336(3) 0.3480(4) 0.035(2) Uani 1 1 d U . .
O13 O 0.1921(6) 0.1946(3) 0.4010(4) 0.036(2) Uani 1 1 d U . .
O14 O 0.2218(6) 0.2084(3) 0.5025(3) 0.0291(19) Uani 1 1 d U . .
O15 O 0.4443(6) 0.1589(3) 0.5944(4) 0.038(2) Uani 1 1 d U . .
O16 O 0.5637(6) 0.1231(3) 0.5420(3) 0.032(2) Uani 1 1 d U . .
O17 O 0.4924(6) 0.2058(3) 0.4075(3) 0.0285(19) Uani 1 1 d U . .
O18 O 0.3336(5) 0.2520(3) 0.4438(3) 0.0267(18) Uani 1 1 d U . .
O19 O 0.5014(6) 0.2178(3) 0.5242(3) 0.0279(19) Uani 1 1 d U . .
O21 O 0.7096(5) 0.3501(3) 0.3723(3) 0.0210(17) Uani 1 1 d U . .
O22 O 0.6426(5) 0.2805(3) 0.4320(3) 0.0210(16) Uani 1 1 d U . .
O23 O 0.7802(5) 0.3350(3) 0.4735(3) 0.0200(17) Uani 1 1 d U . .
O24 O 0.8050(6) 0.2687(3) 0.3987(3) 0.0266(18) Uani 1 1 d U . .
O25 O 0.4568(5) 0.3272(3) 0.3752(3) 0.0231(17) Uani 1 1 d U . .
O26 O 0.5264(6) 0.3512(3) 0.2886(3) 0.0252(18) Uani 1 1 d U . .
O27 O 0.3912(6) 0.2815(3) 0.2896(3) 0.0279(18) Uani 1 1 d U . .
O28 O 0.3613(6) 0.3804(3) 0.2947(3) 0.0299(19) Uani 1 1 d U . .
O31 O 0.7395(7) 0.3812(4) 0.1912(4) 0.041(2) Uani 1 1 d U . .
O32 O 0.5896(6) 0.3539(3) 0.1852(4) 0.035(2) Uani 1 1 d U . .
O33 O 0.6498(7) 0.3698(4) 0.1096(4) 0.047(3) Uani 1 1 d U . .
O34 O 0.8317(6) 0.3374(3) 0.2916(4) 0.035(2) Uani 1 1 d U . .
O35 O 0.7022(7) 0.2887(3) 0.2673(4) 0.038(2) Uani 1 1 d U . .
O36 O 0.8486(7) 0.2521(4) 0.2750(4) 0.054(3) Uani 1 1 d U . .
O37 O 0.5699(6) 0.3727(3) 0.4888(4) 0.034(2) Uani 1 1 d U . .
O38 O 0.6148(6) 0.3052(3) 0.5420(3) 0.0267(19) Uani 1 1 d U . .
O39 O 0.6719(7) 0.3853(3) 0.5668(4) 0.041(2) Uani 1 1 d U . .
O40 O 0.3700(6) 0.3601(3) 0.4592(3) 0.0263(18) Uani 1 1 d U . .
O41 O 0.4135(6) 0.3202(3) 0.5384(3) 0.0273(18) Uani 1 1 d U . .
O42 O 0.2960(7) 0.3786(4) 0.5290(4) 0.053(3) Uani 1 1 d U . .
N1 N 0.6579(8) 0.3686(4) 0.1623(5) 0.036(3) Uani 1 1 d U . .
N2 N 0.7963(8) 0.2909(4) 0.2769(4) 0.034(3) Uani 1 1 d U . .
N3 N 0.6208(7) 0.3548(4) 0.5341(4) 0.028(2) Uani 1 1 d U . .
N4 N 0.3558(7) 0.3539(4) 0.5091(4) 0.026(2) Uani 1 1 d U . .
C1 C 0.6130(11) 0.6300(5) 0.2801(6) 0.044(4) Uani 1 1 d U . .
H1A H 0.5412 0.6338 0.2665 0.052 Uiso 1 1 calc R . .
C2 C 0.6859(12) 0.6290(6) 0.2472(7) 0.052(4) Uani 1 1 d U . .
H2A H 0.6754 0.6321 0.2057 0.062 Uiso 1 1 calc R . .
C3 C 0.7772(11) 0.6256(5) 0.2825(6) 0.047(4) Uani 1 1 d U . .
H3A H 0.8428 0.6256 0.2706 0.057 Uiso 1 1 calc R . .
C4 C 0.7588(11) 0.6225(5) 0.3370(6) 0.048(4) Uani 1 1 d U . .
H4A H 0.8096 0.6196 0.3713 0.058 Uiso 1 1 calc R . .
C5 C 0.6590(10) 0.6250(5) 0.3361(6) 0.042(3) Uani 1 1 d U . .
H5A H 0.6256 0.6247 0.3694 0.051 Uiso 1 1 calc R . .
C6 C 0.2707(12) 0.0701(6) 0.4264(7) 0.057(4) Uani 1 1 d U . .
H6A H 0.2374 0.0727 0.3867 0.069 Uiso 1 1 calc R . .
C7 C 0.2325(11) 0.0882(5) 0.4718(6) 0.045(4) Uani 1 1 d U . .
H7A H 0.1673 0.1057 0.4706 0.054 Uiso 1 1 calc R . .
C8 C 0.3002(11) 0.0760(5) 0.5208(6) 0.045(4) Uani 1 1 d U . .
H8A H 0.2924 0.0831 0.5602 0.054 Uiso 1 1 calc R . .
C9 C 0.3823(12) 0.0522(6) 0.5022(7) 0.056(4) Uani 1 1 d U . .
H9A H 0.4428 0.0397 0.5273 0.067 Uiso 1 1 calc R . .
C10 C 0.3649(11) 0.0470(6) 0.4444(7) 0.048(4) Uani 1 1 d U . .
H10A H 0.4084 0.0298 0.4206 0.058 Uiso 1 1 calc R . .
C11 C 0.7209(13) 0.4768(7) 0.4552(7) 0.062(5) Uani 1 1 d U . .
H11A H 0.7339 0.4391 0.4463 0.075 Uiso 1 1 calc R . .
H11B H 0.6528 0.4790 0.4623 0.075 Uiso 1 1 calc R . .
C12 C 0.7867(10) 0.4922(5) 0.5054(6) 0.043(3) Uani 1 1 d U . .
H12A H 0.7778 0.4681 0.5359 0.064 Uiso 1 1 calc R . .
H12B H 0.7725 0.5291 0.5153 0.064 Uiso 1 1 calc R . .
H12C H 0.8543 0.4899 0.4988 0.064 Uiso 1 1 calc R . .
C13 C 0.4601(16) 0.5073(9) 0.3696(10) 0.107(8) Uani 1 1 d U . .
H13A H 0.4117 0.5352 0.3551 0.129 Uiso 1 1 calc R . .
H13B H 0.4568 0.4791 0.3407 0.129 Uiso 1 1 calc R . .
C14 C 0.4340(16) 0.4856(9) 0.4155(9) 0.106(8) Uani 1 1 d U . .
H14A H 0.3686 0.4699 0.4060 0.158 Uiso 1 1 calc R . .
H14B H 0.4335 0.5135 0.4439 0.158 Uiso 1 1 calc R . .
H14C H 0.4808 0.4576 0.4302 0.158 Uiso 1 1 calc R . .
C15 C 0.4020(11) 0.4993(6) 0.2085(7) 0.060(4) Uani 1 1 d U . .
H15A H 0.4066 0.4605 0.2169 0.072 Uiso 1 1 calc R . .
H15B H 0.4004 0.5042 0.1679 0.072 Uiso 1 1 calc R . .
C16 C 0.3120(12) 0.5219(7) 0.2248(7) 0.069(5) Uani 1 1 d U . .
H16A H 0.2546 0.5039 0.2039 0.104 Uiso 1 1 calc R . .
H16B H 0.3084 0.5604 0.2165 0.104 Uiso 1 1 calc R . .
H16C H 0.3137 0.5165 0.2649 0.104 Uiso 1 1 calc R . .
C17 C 0.6249(13) 0.5128(7) 0.1227(7) 0.063(5) Uani 1 1 d U . .
H17A H 0.6631 0.5388 0.1044 0.076 Uiso 1 1 calc R . .
H17B H 0.6694 0.4834 0.1379 0.076 Uiso 1 1 calc R . .
C18 C 0.5483(16) 0.4915(8) 0.0822(8) 0.100(7) Uani 1 1 d U . .
H18A H 0.5762 0.4742 0.0524 0.151 Uiso 1 1 calc R . .
H18B H 0.5048 0.5206 0.0665 0.151 Uiso 1 1 calc R . .
H18C H 0.5111 0.4652 0.1000 0.151 Uiso 1 1 calc R . .
C19 C 0.9068(12) 0.4772(6) 0.2061(7) 0.056(4) Uani 1 1 d U . .
H19A H 0.9677 0.4781 0.2340 0.067 Uiso 1 1 calc R . .
H19B H 0.8802 0.4404 0.2057 0.067 Uiso 1 1 calc R . .
C20 C 0.9290(16) 0.4878(9) 0.1560(9) 0.112(8) Uani 1 1 d U . .
H20A H 0.9776 0.4618 0.1476 0.168 Uiso 1 1 calc R . .
H20B H 0.9559 0.5241 0.1558 0.168 Uiso 1 1 calc R . .
H20C H 0.8699 0.4851 0.1277 0.168 Uiso 1 1 calc R . .
C21 C 0.9728(9) 0.4871(5) 0.3598(5) 0.032(3) Uani 1 1 d U . .
H21A H 0.9539 0.4496 0.3503 0.039 Uiso 1 1 calc R . .
H21B H 0.9674 0.4934 0.3993 0.039 Uiso 1 1 calc R . .
C22 C 1.0773(10) 0.4971(6) 0.3509(6) 0.049(4) Uani 1 1 d U . .
H22A H 1.1216 0.4728 0.3747 0.073 Uiso 1 1 calc R . .
H22B H 1.0954 0.5343 0.3605 0.073 Uiso 1 1 calc R . .
H22C H 1.0820 0.4905 0.3117 0.073 Uiso 1 1 calc R . .
C31 C 0.6470(11) 0.1279(6) 0.4270(6) 0.053(4) Uani 1 1 d U . .
H31A H 0.6852 0.1019 0.4526 0.064 Uiso 1 1 calc R . .
H31B H 0.6492 0.1630 0.4462 0.064 Uiso 1 1 calc R . .
C32 C 0.6900(15) 0.1331(8) 0.3763(8) 0.100(7) Uani 1 1 d U . .
H32A H 0.7573 0.1460 0.3861 0.150 Uiso 1 1 calc R . .
H32B H 0.6516 0.1586 0.3509 0.150 Uiso 1 1 calc R . .
H32C H 0.6899 0.0980 0.3581 0.150 Uiso 1 1 calc R . .
C33 C 0.4466(11) 0.1420(6) 0.2997(6) 0.049(4) Uani 1 1 d U . .
H33A H 0.5085 0.1216 0.3046 0.059 Uiso 1 1 calc R . .
H33B H 0.4621 0.1805 0.2964 0.059 Uiso 1 1 calc R . .
C34 C 0.3807(12) 0.1236(6) 0.2482(6) 0.056(4) Uani 1 1 d U . .
H34A H 0.4131 0.1290 0.2158 0.084 Uiso 1 1 calc R . .
H34B H 0.3199 0.1444 0.2433 0.084 Uiso 1 1 calc R . .
H34C H 0.3659 0.0855 0.2517 0.084 Uiso 1 1 calc R . .
C35 C 0.1994(12) 0.2054(7) 0.3456(7) 0.063(5) Uani 1 1 d U . .
H35A H 0.2537 0.1840 0.3352 0.076 Uiso 1 1 calc R . .
H35B H 0.2154 0.2437 0.3420 0.076 Uiso 1 1 calc R . .
C36 C 0.1100(11) 0.1931(6) 0.3073(6) 0.051(4) Uani 1 1 d U . .
H36A H 0.1190 0.2012 0.2691 0.077 Uiso 1 1 calc R . .
H36B H 0.0564 0.2148 0.3167 0.077 Uiso 1 1 calc R . .
H36C H 0.0944 0.1550 0.3102 0.077 Uiso 1 1 calc R . .
C37 C 0.1553(10) 0.2538(5) 0.5024(6) 0.040(3) Uani 1 1 d U . .
H37A H 0.0940 0.2468 0.4760 0.048 Uiso 1 1 calc R . .
H37B H 0.1857 0.2866 0.4901 0.048 Uiso 1 1 calc R . .
C38 C 0.1335(11) 0.2614(6) 0.5598(6) 0.055(4) Uani 1 1 d U . .
H38A H 0.0892 0.2920 0.5601 0.082 Uiso 1 1 calc R . .
H38B H 0.1945 0.2684 0.5857 0.082 Uiso 1 1 calc R . .
H38C H 0.1026 0.2290 0.5715 0.082 Uiso 1 1 calc R . .
C39 C 0.3874(11) 0.2017(6) 0.6160(6) 0.048(4) Uani 1 1 d U . .
H39A H 0.3364 0.1857 0.6348 0.058 Uiso 1 1 calc R . .
H39B H 0.3549 0.2242 0.5848 0.058 Uiso 1 1 calc R . .
C40 C 0.4557(12) 0.2357(6) 0.6569(7) 0.064(5) Uani 1 1 d U . .
H40A H 0.4186 0.2645 0.6710 0.096 Uiso 1 1 calc R . .
H40B H 0.5061 0.2513 0.6381 0.096 Uiso 1 1 calc R . .
H40C H 0.4866 0.2133 0.6881 0.096 Uiso 1 1 calc R . .
C41 C 0.6539(10) 0.1402(5) 0.5795(6) 0.039(3) Uani 1 1 d U . .
H41A H 0.6381 0.1522 0.6157 0.047 Uiso 1 1 calc R . .
H41B H 0.6847 0.1704 0.5625 0.047 Uiso 1 1 calc R . .
C42 C 0.7219(11) 0.0937(6) 0.5880(7) 0.059(4) Uani 1 1 d U . .
H42A H 0.7822 0.1042 0.6126 0.089 Uiso 1 1 calc R . .
H42B H 0.7371 0.0821 0.5519 0.089 Uiso 1 1 calc R . .
H42C H 0.6910 0.0642 0.6050 0.089 Uiso 1 1 calc R . .
C51 C 0.2608(8) 0.3743(5) 0.2942(5) 0.029(3) Uani 1 1 d U . .
C52 C 0.2033(9) 0.3858(5) 0.2435(5) 0.031(3) Uani 1 1 d U . .
H52A H 0.2333 0.3984 0.2137 0.038 Uiso 1 1 calc R . .
C53 C 0.1037(10) 0.3793(5) 0.2353(6) 0.045(4) Uani 1 1 d U . .
H53A H 0.0641 0.3876 0.2006 0.054 Uiso 1 1 calc R . .
C54 C 0.0652(11) 0.3610(6) 0.2782(7) 0.052(4) Uani 1 1 d U . .
H54A H -0.0036 0.3561 0.2729 0.063 Uiso 1 1 calc R . .
C55 C 0.1209(11) 0.3483(6) 0.3316(7) 0.054(4) Uani 1 1 d U . .
H55A H 0.0915 0.3349 0.3614 0.065 Uiso 1 1 calc R . .
C56 C 0.2199(10) 0.3567(6) 0.3369(6) 0.045(4) Uani 1 1 d U . .
H56A H 0.2603 0.3499 0.3718 0.054 Uiso 1 1 calc R . .
C61 C 0.3663(9) 0.2680(5) 0.2321(5) 0.025(3) Uani 1 1 d U . .
C63 C 0.2461(10) 0.2423(5) 0.1570(6) 0.042(3) Uani 1 1 d U . .
H63A H 0.1800 0.2339 0.1423 0.050 Uiso 1 1 calc R . .
C64 C 0.3147(11) 0.2355(6) 0.1246(6) 0.045(4) Uani 1 1 d U . .
H64A H 0.2963 0.2245 0.0869 0.054 Uiso 1 1 calc R . .
C65 C 0.4094(11) 0.2441(5) 0.1457(6) 0.044(4) Uani 1 1 d U . .
H65A H 0.4572 0.2394 0.1224 0.053 Uiso 1 1 calc R . .
C66 C 0.4390(11) 0.2600(5) 0.2010(6) 0.047(4) Uani 1 1 d U . .
H66A H 0.5059 0.2649 0.2163 0.056 Uiso 1 1 calc R . .
C62 C 0.2690(10) 0.2611(5) 0.2106(5) 0.035(3) Uani 1 1 d U . .
H62A H 0.2196 0.2690 0.2320 0.042 Uiso 1 1 calc R . .
C71 C 0.8542(8) 0.2272(4) 0.4303(5) 0.027(3) Uani 1 1 d U . .
C72 C 0.9184(9) 0.1994(5) 0.4035(6) 0.036(3) Uani 1 1 d U . .
H72A H 0.9265 0.2086 0.3666 0.043 Uiso 1 1 calc R . .
C73 C 0.9716(10) 0.1573(5) 0.4323(6) 0.039(3) Uani 1 1 d U . .
H73A H 1.0151 0.1367 0.4146 0.046 Uiso 1 1 calc R . .
C74 C 0.9607(10) 0.1457(6) 0.4858(6) 0.044(4) Uani 1 1 d U . .
H74A H 0.9971 0.1172 0.5050 0.053 Uiso 1 1 calc R . .
C75 C 0.8988(10) 0.1744(5) 0.5119(6) 0.040(3) Uani 1 1 d U . .
H75A H 0.8929 0.1663 0.5493 0.048 Uiso 1 1 calc R . .
C76 C 0.8436(10) 0.2159(5) 0.4837(6) 0.042(3) Uani 1 1 d U . .
H76A H 0.7995 0.2359 0.5015 0.050 Uiso 1 1 calc R . .
C81 C 0.8743(8) 0.3565(4) 0.4870(5) 0.024(3) Uani 1 1 d U . .
C82 C 0.9015(8) 0.3693(4) 0.5428(5) 0.026(3) Uani 1 1 d U . .
H82A H 0.8578 0.3637 0.5683 0.031 Uiso 1 1 calc R . .
C83 C 0.9933(8) 0.3905(5) 0.5607(5) 0.030(3) Uani 1 1 d U . .
H83A H 1.0135 0.3987 0.5991 0.036 Uiso 1 1 calc R . .
C84 C 1.0550(9) 0.3998(5) 0.5242(5) 0.034(3) Uani 1 1 d U . .
H84A H 1.1168 0.4158 0.5368 0.041 Uiso 1 1 calc R . .
C85 C 1.0288(9) 0.3860(5) 0.4687(5) 0.036(3) Uani 1 1 d U . .
H85A H 1.0735 0.3912 0.4436 0.043 Uiso 1 1 calc R . .
C86 C 0.9357(9) 0.3645(5) 0.4493(5) 0.033(3) Uani 1 1 d U . .
H86A H 0.9159 0.3558 0.4110 0.040 Uiso 1 1 calc R . .

loop_
_atom_site_aniso_label
_atom_site_aniso_U_11
_atom_site_aniso_U_22
_atom_site_aniso_U_33
_atom_site_aniso_U_23
_atom_site_aniso_U_13
_atom_site_aniso_U_12
Ce1 0.0182(3) 0.0193(3) 0.0221(3) -0.0009(3) -0.0013(2) -0.0021(3)
Ce2 0.0159(3) 0.0197(3) 0.0195(3) -0.0007(3) -0.0044(2) -0.0026(3)
Co1 0.0306(11) 0.0203(9) 0.0232(10) 0.0008(8) -0.0053(8) 0.0018(8)
Co2 0.0206(10) 0.0215(9) 0.0367(11) -0.0042(8) 0.0015(8) -0.0032(7)
P1 0.0336(18) 0.0226(14) 0.0237(16) -0.0004(12) 0.0029(13) 0.0025(13)
P2 0.0278(17) 0.0302(15) 0.0330(18) 0.0037(14) -0.0065(14) 0.0056(13)
P3 0.0241(16) 0.0224(13) 0.0283(17) 0.0045(12) -0.0057(13) -0.0008(12)
P4 0.0245(16) 0.0276(15) 0.0292(17) -0.0078(13) 0.0000(13) -0.0050(12)
P5 0.0165(15) 0.0253(14) 0.0318(17) -0.0004(12) -0.0013(12) -0.0022(12)
P6 0.0284(16) 0.0182(13) 0.0292(17) 0.0009(12) -0.0002(13) -0.0024(12)
P7 0.0159(15) 0.0243(13) 0.0228(15) 0.0003(12) -0.0057(11) 0.0007(11)
P8 0.0154(15) 0.0307(14) 0.0176(15) 0.0016(12) -0.0062(11) -0.0041(12)
O1 0.041(4) 0.036(4) 0.029(4) -0.001(3) -0.001(3) -0.002(3)
O2 0.039(4) 0.041(4) 0.045(4) -0.007(3) 0.010(3) 0.003(3)
O3 0.039(4) 0.043(4) 0.052(4) -0.006(4) -0.001(3) 0.005(3)
O4 0.055(4) 0.034(4) 0.039(4) 0.002(3) -0.006(3) 0.004(3)
O5 0.039(4) 0.036(4) 0.036(4) 0.009(3) 0.009(3) 0.004(3)
O6 0.028(4) 0.023(3) 0.043(4) 0.001(3) -0.012(3) -0.005(3)
O7 0.022(3) 0.025(3) 0.029(4) -0.008(3) 0.003(3) 0.007(3)
O8 0.030(4) 0.027(3) 0.028(4) 0.005(3) 0.001(3) 0.002(3)
O9 0.023(3) 0.022(3) 0.029(4) -0.005(3) -0.002(3) -0.001(3)
O11 0.032(4) 0.040(4) 0.044(4) -0.006(3) 0.006(3) -0.003(3)
O12 0.036(4) 0.036(4) 0.033(4) -0.005(3) 0.004(3) -0.008(3)
O13 0.030(4) 0.042(4) 0.035(4) -0.004(3) 0.001(3) -0.009(3)
O14 0.022(3) 0.032(3) 0.032(4) -0.003(3) 0.004(3) 0.010(3)
O15 0.043(4) 0.034(4) 0.035(4) -0.001(3) 0.006(3) -0.003(3)
O16 0.033(4) 0.030(3) 0.032(4) 0.000(3) -0.002(3) 0.002(3)
O17 0.030(4) 0.029(3) 0.029(4) -0.011(3) 0.013(3) 0.002(3)
O18 0.017(3) 0.026(3) 0.036(4) 0.002(3) 0.000(3) -0.002(3)
O19 0.029(4) 0.025(3) 0.028(4) 0.004(3) 0.001(3) -0.003(3)
O21 0.025(4) 0.019(3) 0.014(3) 0.010(3) -0.011(3) -0.003(3)
O22 0.011(3) 0.026(3) 0.026(3) 0.000(3) 0.004(3) -0.002(3)
O23 0.013(3) 0.026(3) 0.019(3) -0.003(3) -0.005(3) -0.004(3)
O24 0.023(3) 0.028(3) 0.029(4) 0.000(3) 0.003(3) 0.006(3)
O25 0.026(3) 0.031(3) 0.008(3) 0.005(3) -0.009(3) -0.001(3)
O26 0.025(4) 0.035(3) 0.016(3) 0.000(3) 0.004(3) -0.003(3)
O27 0.030(4) 0.033(3) 0.018(3) 0.000(3) -0.002(3) -0.008(3)
O28 0.025(4) 0.031(3) 0.029(4) 0.005(3) -0.009(3) -0.004(3)
O31 0.049(4) 0.044(4) 0.032(4) -0.009(3) 0.009(3) 0.003(3)
O32 0.041(4) 0.033(4) 0.030(4) -0.006(3) 0.005(3) -0.008(3)
O33 0.057(4) 0.050(4) 0.033(4) -0.001(3) 0.004(3) -0.005(4)
O34 0.028(4) 0.034(4) 0.043(4) -0.003(3) 0.009(3) 0.004(3)
O35 0.047(4) 0.025(3) 0.039(4) -0.009(3) 0.001(3) 0.003(3)
O36 0.059(5) 0.043(4) 0.058(5) -0.002(4) 0.009(4) 0.017(4)
O37 0.036(4) 0.023(3) 0.039(4) 0.000(3) -0.001(3) -0.010(3)
O38 0.024(3) 0.031(3) 0.021(3) -0.002(3) -0.009(3) -0.005(3)
O39 0.043(4) 0.038(4) 0.039(4) -0.010(3) -0.001(3) -0.014(3)
O40 0.027(4) 0.028(3) 0.021(3) -0.001(3) -0.004(3) 0.006(3)
O41 0.030(4) 0.022(3) 0.028(4) -0.004(3) -0.001(3) 0.004(3)
O42 0.053(4) 0.055(4) 0.050(4) -0.006(4) 0.006(4) 0.017(4)
N1 0.040(5) 0.032(4) 0.037(4) -0.004(4) 0.009(4) 0.001(4)
N2 0.041(4) 0.030(4) 0.033(4) -0.001(4) 0.010(4) 0.014(4)
N3 0.027(4) 0.029(4) 0.026(4) -0.001(3) 0.002(3) -0.001(3)
N4 0.027(4) 0.019(4) 0.028(4) -0.005(3) -0.001(3) 0.004(3)
C1 0.040(5) 0.039(5) 0.048(5) 0.003(4) -0.003(4) 0.007(4)
C2 0.062(6) 0.045(5) 0.047(6) 0.000(4) 0.005(4) 0.001(4)
C3 0.049(5) 0.042(5) 0.054(6) 0.002(4) 0.017(4) -0.003(4)
C4 0.051(5) 0.041(5) 0.047(5) 0.000(4) -0.005(4) 0.001(4)
C5 0.045(5) 0.038(5) 0.045(5) -0.004(4) 0.011(4) -0.001(4)
C6 0.059(6) 0.055(6) 0.055(6) 0.004(4) 0.003(4) -0.014(4)
C7 0.040(5) 0.039(5) 0.055(5) 0.002(4) 0.007(4) -0.006(4)
C8 0.052(5) 0.040(5) 0.044(5) -0.003(4) 0.011(4) -0.008(4)
C9 0.055(6) 0.050(6) 0.061(6) 0.002(4) 0.005(4) -0.005(4)
C10 0.050(5) 0.043(5) 0.055(6) -0.005(4) 0.014(4) -0.002(4)
C11 0.065(6) 0.059(6) 0.061(6) -0.001(4) 0.004(4) -0.006(4)
C12 0.046(5) 0.037(5) 0.042(5) 0.000(4) -0.004(4) -0.004(4)
C13 0.105(9) 0.110(9) 0.107(9) 0.000(5) 0.019(5) 0.001(5)
C14 0.106(9) 0.103(9) 0.106(9) 0.003(5) 0.016(5) -0.006(5)
C15 0.054(6) 0.058(6) 0.066(6) -0.002(4) 0.005(4) 0.005(4)
C16 0.067(6) 0.068(6) 0.071(7) 0.004(5) 0.009(5) 0.001(5)
C17 0.068(6) 0.062(6) 0.061(6) 0.007(5) 0.012(5) 0.004(5)
C18 0.103(8) 0.097(8) 0.099(8) -0.004(5) 0.011(5) 0.002(5)
C19 0.058(6) 0.058(6) 0.051(6) 0.006(4) 0.009(4) 0.010(4)
C20 0.116(9) 0.112(9) 0.109(9) 0.001(5) 0.024(5) 0.008(5)
C21 0.035(5) 0.031(4) 0.029(5) 0.009(4) -0.001(4) -0.007(4)
C22 0.047(5) 0.048(5) 0.049(5) -0.003(4) 0.002(4) 0.002(4)
C31 0.046(6) 0.064(6) 0.051(6) -0.001(4) 0.010(4) -0.001(4)
C32 0.096(8) 0.102(8) 0.102(8) -0.006(5) 0.017(5) -0.005(5)
C33 0.053(6) 0.049(5) 0.044(5) -0.002(4) 0.005(4) -0.002(4)
C34 0.061(6) 0.053(6) 0.053(6) -0.001(4) 0.007(4) -0.004(4)
C35 0.057(6) 0.066(6) 0.060(6) 0.006(5) -0.006(4) -0.003(4)
C36 0.048(6) 0.058(5) 0.047(6) 0.005(4) 0.005(4) -0.006(4)
C37 0.036(5) 0.037(5) 0.047(5) -0.004(4) 0.006(4) 0.006(4)
C38 0.056(6) 0.054(6) 0.055(6) 0.003(4) 0.013(4) 0.005(4)
C39 0.049(5) 0.049(5) 0.048(5) -0.005(4) 0.011(4) 0.002(4)
C40 0.068(6) 0.060(6) 0.061(6) 0.002(5) 0.003(4) 0.005(5)
C41 0.037(5) 0.041(5) 0.038(5) -0.001(4) 0.001(4) -0.003(4)
C42 0.057(6) 0.058(6) 0.060(6) 0.002(4) 0.004(4) 0.003(4)
C51 0.020(4) 0.032(4) 0.031(5) -0.003(4) -0.007(4) 0.000(4)
C52 0.025(4) 0.033(4) 0.033(5) 0.000(4) -0.004(4) 0.001(4)
C53 0.040(5) 0.045(5) 0.044(5) -0.003(4) -0.006(4) 0.001(4)
C54 0.043(6) 0.055(5) 0.059(6) -0.007(4) 0.007(4) 0.004(4)
C55 0.048(6) 0.063(6) 0.052(6) -0.007(4) 0.013(4) -0.004(4)
C56 0.042(5) 0.052(5) 0.043(5) 0.000(4) 0.010(4) -0.008(4)
C61 0.025(4) 0.029(4) 0.022(4) 0.002(4) 0.002(4) -0.003(4)
C63 0.041(5) 0.044(5) 0.036(5) -0.001(4) -0.005(4) -0.002(4)
C64 0.047(5) 0.050(5) 0.037(5) -0.002(4) 0.003(4) 0.001(4)
C65 0.046(5) 0.048(5) 0.040(5) -0.004(4) 0.011(4) -0.004(4)
C66 0.046(5) 0.047(5) 0.046(5) -0.003(4) 0.005(4) -0.003(4)
C62 0.032(5) 0.039(5) 0.034(5) -0.007(4) 0.003(4) -0.002(4)
C71 0.022(4) 0.026(4) 0.030(5) 0.004(4) -0.003(4) -0.002(4)
C72 0.033(5) 0.039(5) 0.036(5) 0.004(4) 0.006(4) -0.001(4)
C73 0.035(5) 0.038(5) 0.043(5) 0.005(4) 0.008(4) 0.003(4)
C74 0.046(5) 0.042(5) 0.043(5) 0.012(4) 0.002(4) 0.000(4)
C75 0.041(5) 0.040(5) 0.040(5) 0.002(4) 0.008(4) 0.000(4)
C76 0.042(5) 0.043(5) 0.041(5) 0.003(4) 0.008(4) 0.000(4)
C81 0.023(4) 0.022(4) 0.026(4) -0.003(4) -0.001(4) -0.002(4)
C82 0.022(4) 0.030(4) 0.024(4) 0.002(4) 0.005(4) -0.001(4)
C83 0.026(4) 0.033(4) 0.028(4) -0.004(4) -0.004(4) -0.004(4)
C84 0.028(5) 0.033(4) 0.038(5) 0.001(4) -0.001(4) -0.007(4)
C85 0.031(5) 0.040(5) 0.035(5) 0.005(4) 0.004(4) -0.001(4)
C86 0.032(5) 0.039(5) 0.027(5) -0.001(4) -0.001(4) -0.001(4)

loop_
_atom_type_symbol
_atom_type_description
_atom_type_scat_dispersion_real
_atom_type_scat_dispersion_imag
_atom_type_scat_source
C C 0.0181 0.0091 'International Tables Vol C Tables 4.2.6.8 and 6.1.1.4'
H H 0.0000 0.0000 'International Tables Vol C Tables 4.2.6.8 and 6.1.1.4'
N N 0.0311 0.0180 'International Tables Vol C Tables 4.2.6.8 and 6.1.1.4'
O O 0.0492 0.0322 'International Tables Vol C Tables 4.2.6.8 and 6.1.1.4'
P P 0.2955 0.4335 'International Tables Vol C Tables 4.2.6.8 and 6.1.1.4'
Co Co -2.3653 3.6143 'International Tables Vol C Tables 4.2.6.8 and 6.1.1.4'
Ce Ce -1.8482 9.6596 'International Tables Vol C Tables 4.2.6.8 and 6.1.1.4'

loop_
_geom_angle_atom_site_label_1
_geom_angle_atom_site_label_2
_geom_angle_atom_site_label_3
_geom_angle
_geom_angle_site_symmetry_1
_geom_angle_site_symmetry_3
_geom_angle_publ_flag
O26 Ce1 O7 81.5(3) . . ?
O26 Ce1 O9 158.2(3) . . ?
O7 Ce1 O9 76.9(3) . . ?
O26 Ce1 O8 93.1(3) . . ?
O7 Ce1 O8 73.5(3) . . ?
O9 Ce1 O8 78.4(3) . . ?
O26 Ce1 O21 80.1(3) . . ?
O7 Ce1 O21 74.0(3) . . ?
O9 Ce1 O21 96.2(3) . . ?
O8 Ce1 O21 147.5(3) . . ?
O26 Ce1 O34 126.6(3) . . ?
O7 Ce1 O34 128.6(3) . . ?
O9 Ce1 O34 70.9(3) . . ?
O8 Ce1 O34 133.8(3) . . ?
O21 Ce1 O34 71.1(3) . . ?
O26 Ce1 O35 78.4(3) . . ?
O7 Ce1 O35 145.4(3) . . ?
O9 Ce1 O35 121.7(3) . . ?
O8 Ce1 O35 135.1(3) . . ?
O21 Ce1 O35 75.0(3) . . ?
O34 Ce1 O35 51.5(3) . . ?
O26 Ce1 O31 121.0(3) . . ?
O7 Ce1 O31 139.5(3) . . ?
O9 Ce1 O31 75.8(3) . . ?
O8 Ce1 O31 72.1(3) . . ?
O21 Ce1 O31 138.2(3) . . ?
O34 Ce1 O31 67.6(3) . . ?
O35 Ce1 O31 75.1(3) . . ?
O26 Ce1 O32 70.7(3) . . ?
O7 Ce1 O32 129.9(3) . . ?
O9 Ce1 O32 122.5(3) . . ?
O8 Ce1 O32 67.6(3) . . ?
O21 Ce1 O32 136.4(3) . . ?
O34 Ce1 O32 101.2(3) . . ?
O35 Ce1 O32 68.0(3) . . ?
O31 Ce1 O32 50.6(3) . . ?
O26 Ce1 N1 95.8(3) . . ?
O7 Ce1 N1 137.6(3) . . ?
O9 Ce1 N1 98.4(3) . . ?
O8 Ce1 N1 64.4(3) . . ?
O21 Ce1 N1 147.6(3) . . ?
O34 Ce1 N1 86.7(3) . . ?
O35 Ce1 N1 72.7(3) . . ?
O31 Ce1 N1 25.8(3) . . ?
O32 Ce1 N1 25.2(3) . . ?
O26 Ce1 N2 103.0(3) . . ?
O7 Ce1 N2 144.3(3) . . ?
O9 Ce1 N2 96.1(3) . . ?
O8 Ce1 N2 140.1(3) . . ?
O21 Ce1 N2 72.1(3) . . ?
O34 Ce1 N2 25.7(3) . . ?
O35 Ce1 N2 25.8(3) . . ?
O31 Ce1 N2 68.2(3) . . ?
O32 Ce1 N2 83.6(3) . . ?
N1 Ce1 N2 77.7(3) . . ?
O19 Ce2 O25 159.5(3) . . ?
O19 Ce2 O18 78.8(3) . . ?
O25 Ce2 O18 88.4(3) . . ?
O19 Ce2 O22 101.7(3) . . ?
O25 Ce2 O22 79.4(3) . . ?
O18 Ce2 O22 144.6(3) . . ?
O19 Ce2 O17 75.5(3) . . ?
O25 Ce2 O17 85.5(3) . . ?
O18 Ce2 O17 73.0(3) . . ?
O22 Ce2 O17 73.0(3) . . ?
O19 Ce2 O38 68.6(3) . . ?
O25 Ce2 O38 129.9(3) . . ?
O18 Ce2 O38 136.5(3) . . ?
O22 Ce2 O38 72.3(3) . . ?
O17 Ce2 O38 122.6(3) . . ?
O19 Ce2 O41 73.8(3) . . ?
O25 Ce2 O41 118.6(3) . . ?
O18 Ce2 O41 75.1(3) . . ?
O22 Ce2 O41 139.6(3) . . ?
O17 Ce2 O41 139.1(3) . . ?
O38 Ce2 O41 68.7(3) . . ?
O19 Ce2 O37 118.1(3) . . ?
O25 Ce2 O37 82.1(3) . . ?
O18 Ce2 O37 136.3(3) . . ?
O22 Ce2 O37 75.0(3) . . ?
O17 Ce2 O37 147.3(3) . . ?
O38 Ce2 O37 51.2(3) . . ?
O41 Ce2 O37 72.6(3) . . ?
O19 Ce2 O40 121.4(3) . . ?
O25 Ce2 O40 67.6(3) . . ?
O18 Ce2 O40 70.0(3) . . ?
O22 Ce2 O40 132.0(3) . . ?
O17 Ce2 O40 134.1(3) . . ?
O38 Ce2 O40 103.0(3) . . ?
O41 Ce2 O40 51.1(3) . . ?
O37 Ce2 O40 67.0(3) . . ?
O19 Ce2 N3 92.8(3) . . ?
O25 Ce2 N3 107.0(3) . . ?
O18 Ce2 N3 142.3(3) . . ?
O22 Ce2 N3 72.9(3) . . ?
O17 Ce2 N3 140.7(3) . . ?
O38 Ce2 N3 25.3(3) . . ?
O41 Ce2 N3 67.4(3) . . ?
O37 Ce2 N3 26.0(3) . . ?
O40 Ce2 N3 84.2(3) . . ?
O19 Ce2 N4 97.1(3) . . ?
O25 Ce2 N4 93.0(3) . . ?
O18 Ce2 N4 68.3(3) . . ?
O22 Ce2 N4 144.7(3) . . ?
O17 Ce2 N4 141.3(3) . . ?
O38 Ce2 N4 87.4(3) . . ?
O41 Ce2 N4 25.9(3) . . ?
O37 Ce2 N4 69.7(3) . . ?
O40 Ce2 N4 25.5(2) . . ?
N3 Ce2 N4 76.5(3) . . ?
C2 Co1 C5 66.2(6) . . ?
C2 Co1 C4 65.9(6) . . ?
C5 Co1 C4 38.9(5) . . ?
C2 Co1 C1 39.3(5) . . ?
C5 Co1 C1 39.6(5) . . ?
C4 Co1 C1 65.8(6) . . ?
C2 Co1 C3 39.6(6) . . ?
C5 Co1 C3 65.8(6) . . ?
C4 Co1 C3 39.1(5) . . ?
C1 Co1 C3 66.0(6) . . ?
C2 Co1 P3 115.7(5) . . ?
C5 Co1 P3 140.3(4) . . ?
C4 Co1 P3 103.0(4) . . ?
C1 Co1 P3 154.6(4) . . ?
C3 Co1 P3 90.7(4) . . ?
C2 Co1 P2 95.0(4) . . ?
C5 Co1 P2 127.1(4) . . ?
C4 Co1 P2 159.1(4) . . ?
C1 Co1 P2 94.3(4) . . ?
C3 Co1 P2 128.6(4) . . ?
P3 Co1 P2 92.69(13) . . ?
C2 Co1 P1 152.4(4) . . ?
C5 Co1 P1 89.5(4) . . ?
C4 Co1 P1 103.6(4) . . ?
C1 Co1 P1 113.3(4) . . ?
C3 Co1 P1 141.6(4) . . ?
P3 Co1 P1 91.10(13) . . ?
P2 Co1 P1 89.62(14) . . ?
C9 Co2 C6 66.1(6) . . ?
C9 Co2 C7 66.8(6) . . ?
C6 Co2 C7 39.0(5) . . ?
C9 Co2 C10 39.4(6) . . ?
C6 Co2 C10 40.3(6) . . ?
C7 Co2 C10 67.2(6) . . ?
C9 Co2 C8 40.0(5) . . ?
C6 Co2 C8 65.8(6) . . ?
C7 Co2 C8 39.7(5) . . ?
C10 Co2 C8 67.0(6) . . ?
C9 Co2 P4 116.9(5) . . ?
C6 Co2 P4 103.7(5) . . ?
C7 Co2 P4 140.5(4) . . ?
C10 Co2 P4 91.3(4) . . ?
C8 Co2 P4 156.5(4) . . ?
C9 Co2 P6 91.7(5) . . ?
C6 Co2 P6 157.6(5) . . ?
C7 Co2 P6 130.4(4) . . ?
C10 Co2 P6 122.5(4) . . ?
C8 Co2 P6 95.3(4) . . ?
P4 Co2 P6 88.98(13) . . ?
C9 Co2 P5 150.8(5) . . ?
C6 Co2 P5 103.5(5) . . ?
C7 Co2 P5 87.8(4) . . ?
C10 Co2 P5 143.0(4) . . ?
C8 Co2 P5 110.8(4) . . ?
P4 Co2 P5 91.78(14) . . ?
P6 Co2 P5 94.41(13) . . ?
O7 P1 O1 109.4(5) . . ?
O7 P1 O2 107.8(5) . . ?
O1 P1 O2 103.2(5) . . ?
O7 P1 Co1 116.6(3) . . ?
O1 P1 Co1 107.0(4) . . ?
O2 P1 Co1 112.0(4) . . ?
O8 P2 O4 106.5(5) . . ?
O8 P2 O3 108.0(5) . . ?
O4 P2 O3 102.1(5) . . ?
O8 P2 Co1 117.9(4) . . ?
O4 P2 Co1 114.1(4) . . ?
O3 P2 Co1 106.9(4) . . ?
O9 P3 O5 106.8(5) . . ?
O9 P3 O6 107.2(4) . . ?
O5 P3 O6 103.1(5) . . ?
O9 P3 Co1 118.6(3) . . ?
O5 P3 Co1 108.1(3) . . ?
O6 P3 Co1 111.8(3) . . ?
O17 P4 O11 108.2(5) . . ?
O17 P4 O12 109.9(5) . . ?
O11 P4 O12 101.2(5) . . ?
O17 P4 Co2 118.8(3) . . ?
O11 P4 Co2 110.4(4) . . ?
O12 P4 Co2 106.8(4) . . ?
O18 P5 O14 109.7(5) . . ?
O18 P5 O13 107.7(5) . . ?
O14 P5 O13 101.2(5) . . ?
O18 P5 Co2 118.5(3) . . ?
O14 P5 Co2 107.1(3) . . ?
O13 P5 Co2 111.3(4) . . ?
O19 P6 O16 109.9(5) . . ?
O19 P6 O15 107.0(5) . . ?
O16 P6 O15 99.8(5) . . ?
O19 P6 Co2 115.6(4) . . ?
O16 P6 Co2 107.8(3) . . ?
O15 P6 Co2 115.6(4) . . ?
O21 P7 O22 118.0(4) . . ?
O21 P7 O23 111.6(4) . . ?
O22 P7 O23 104.1(4) . . ?
O21 P7 O24 106.2(4) . . ?
O22 P7 O24 110.7(4) . . ?
O23 P7 O24 105.7(4) . . ?
O25 P8 O26 117.2(4) . . ?
O25 P8 O27 104.5(4) . . ?
O26 P8 O27 113.0(4) . . ?
O25 P8 O28 112.4(5) . . ?
O26 P8 O28 104.3(4) . . ?
O27 P8 O28 104.9(4) . . ?
C11 O1 P1 118.1(9) . . ?
C13 O2 P1 126.2(12) . . ?
C15 O3 P2 121.0(9) . . ?
C17 O4 P2 125.9(9) . . ?
C19 O5 P3 118.3(8) . . ?
C21 O6 P3 124.3(7) . . ?
P1 O7 Ce1 138.7(5) . . ?
P2 O8 Ce1 138.0(5) . . ?
P3 O9 Ce1 137.3(5) . . ?
C31 O11 P4 123.4(9) . . ?
C33 O12 P4 118.1(8) . . ?
C35 O13 P5 124.5(9) . . ?
C37 O14 P5 119.6(8) . . ?
C39 O15 P6 121.9(8) . . ?
C41 O16 P6 119.3(8) . . ?
P4 O17 Ce2 138.6(5) . . ?
P5 O18 Ce2 139.1(5) . . ?
P6 O19 Ce2 143.7(5) . . ?
P7 O21 Ce1 159.2(5) . . ?
P7 O22 Ce2 148.1(5) . . ?
C81 O23 P7 129.0(7) . . ?
C71 O24 P7 127.7(8) . . ?
P8 O25 Ce2 160.0(5) . . ?
P8 O26 Ce1 159.3(5) . . ?
C61 O27 P8 126.3(7) . . ?
C51 O28 P8 124.2(7) . . ?
N1 O31 Ce1 94.2(7) . . ?
N1 O32 Ce1 93.0(7) . . ?
N2 O34 Ce1 97.2(7) . . ?
N2 O35 Ce1 96.5(6) . . ?
N3 O37 Ce2 95.3(6) . . ?
N3 O38 Ce2 97.7(6) . . ?
N4 O40 Ce2 96.6(6) . . ?
N4 O41 Ce2 96.4(6) . . ?
O32 N1 O31 120.4(11) . . ?
O32 N1 O33 121.4(11) . . ?
O31 N1 O33 118.2(11) . . ?
O32 N1 Ce1 61.9(6) . . ?
O31 N1 Ce1 59.9(6) . . ?
O33 N1 Ce1 169.9(8) . . ?
O36 N2 O34 121.6(11) . . ?
O36 N2 O35 123.7(11) . . ?
O34 N2 O35 114.6(9) . . ?
O36 N2 Ce1 178.5(9) . . ?
O34 N2 Ce1 57.0(5) . . ?
O35 N2 Ce1 57.7(5) . . ?
O39 N3 O38 123.6(10) . . ?
O39 N3 O37 120.9(10) . . ?
O38 N3 O37 115.5(9) . . ?
O39 N3 Ce2 176.5(8) . . ?
O38 N3 Ce2 57.0(5) . . ?
O37 N3 Ce2 58.7(5) . . ?
O42 N4 O40 123.5(10) . . ?
O42 N4 O41 121.3(10) . . ?
O40 N4 O41 115.1(9) . . ?
O42 N4 Ce2 174.7(8) . . ?
O40 N4 Ce2 58.0(5) . . ?
O41 N4 Ce2 57.7(5) . . ?
C2 C1 C5 107.3(14) . . ?
C2 C1 Co1 69.4(8) . . ?
C5 C1 Co1 69.8(8) . . ?
C1 C2 C3 108.7(14) . . ?
C1 C2 Co1 71.3(8) . . ?
C3 C2 Co1 71.5(9) . . ?
C4 C3 C2 106.9(13) . . ?
C4 C3 Co1 69.9(8) . . ?
C2 C3 Co1 68.9(9) . . ?
C5 C4 C3 109.0(14) . . ?
C5 C4 Co1 70.3(8) . . ?
C3 C4 Co1 71.0(8) . . ?
C4 C5 C1 108.0(14) . . ?
C4 C5 Co1 70.8(8) . . ?
C1 C5 Co1 70.5(8) . . ?
C7 C6 C10 110.1(15) . . ?
C7 C6 Co2 71.0(9) . . ?
C10 C6 Co2 70.6(9) . . ?
C6 C7 C8 108.1(14) . . ?
C6 C7 Co2 70.0(9) . . ?
C8 C7 Co2 71.4(8) . . ?
C7 C8 C9 106.1(14) . . ?
C7 C8 Co2 69.0(8) . . ?
C9 C8 Co2 67.8(8) . . ?
C10 C9 C8 110.3(15) . . ?
C10 C9 Co2 71.6(9) . . ?
C8 C9 Co2 72.1(9) . . ?
C9 C10 C6 105.4(14) . . ?
C9 C10 Co2 69.0(9) . . ?
C6 C10 Co2 69.1(8) . . ?
O1 C11 C12 113.1(13) . . ?
C14 C13 O2 115(2) . . ?
O3 C15 C16 108.1(13) . . ?
C18 C17 O4 112.0(15) . . ?
C20 C19 O5 114.7(15) . . ?
O6 C21 C22 108.4(10) . . ?
O11 C31 C32 110.0(14) . . ?
O12 C33 C34 109.2(12) . . ?
O13 C35 C36 112.7(13) . . ?
O14 C37 C38 108.9(11) . . ?
O15 C39 C40 109.0(12) . . ?
O16 C41 C42 108.1(11) . . ?
C56 C51 C52 120.2(12) . . ?
C56 C51 O28 125.5(11) . . ?
C52 C51 O28 114.2(11) . . ?
C53 C52 C51 121.5(13) . . ?
C54 C53 C52 117.1(14) . . ?
C53 C54 C55 124.1(15) . . ?
C56 C55 C54 115.4(15) . . ?
C51 C56 C55 121.7(15) . . ?
C66 C61 C62 122.5(12) . . ?
C66 C61 O27 119.8(11) . . ?
C62 C61 O27 117.7(11) . . ?
C64 C63 C62 121.8(14) . . ?
C63 C64 C65 119.9(14) . . ?
C64 C65 C66 121.5(14) . . ?
C61 C66 C65 116.6(14) . . ?
C63 C62 C61 117.4(13) . . ?
C76 C71 C72 122.0(12) . . ?
C76 C71 O24 123.9(11) . . ?
C72 C71 O24 114.0(11) . . ?
C71 C72 C73 117.9(12) . . ?
C74 C73 C72 120.1(13) . . ?
C75 C74 C73 121.0(14) . . ?
C74 C75 C76 120.0(13) . . ?
C71 C76 C75 118.9(13) . . ?
C86 C81 C82 121.7(11) . . ?
C86 C81 O23 124.2(11) . . ?
C82 C81 O23 114.1(10) . . ?
C83 C82 C81 118.9(11) . . ?
C84 C83 C82 120.6(12) . . ?
C83 C84 C85 120.6(12) . . ?
C84 C85 C86 119.9(12) . . ?
C81 C86 C85 118.2(12) . . ?

loop_
_geom_bond_atom_site_label_1
_geom_bond_atom_site_label_2
_geom_bond_distance
_geom_bond_site_symmetry_2
_geom_bond_publ_flag
Ce1 O26 2.261(7) . ?
Ce1 O7 2.264(7) . ?
Ce1 O9 2.278(7) . ?
Ce1 O8 2.345(8) . ?
Ce1 O21 2.364(7) . ?
Ce1 O34 2.486(8) . ?
Ce1 O35 2.501(8) . ?
Ce1 O31 2.518(8) . ?
Ce1 O32 2.562(8) . ?
Ce1 N1 2.901(11) . ?
Ce1 N2 2.940(10) . ?
Ce2 O19 2.282(8) . ?
Ce2 O25 2.285(7) . ?
Ce2 O18 2.293(7) . ?
Ce2 O22 2.332(7) . ?
Ce2 O17 2.351(7) . ?
Ce2 O38 2.469(7) . ?
Ce2 O41 2.501(8) . ?
Ce2 O37 2.502(7) . ?
Ce2 O40 2.508(7) . ?
Ce2 N3 2.917(10) . ?
Ce2 N4 2.939(9) . ?
Co1 C2 2.059(15) . ?
Co1 C5 2.073(13) . ?
Co1 C4 2.079(14) . ?
Co1 C1 2.083(13) . ?
Co1 C3 2.094(14) . ?
Co1 P3 2.152(4) . ?
Co1 P2 2.156(4) . ?
Co1 P1 2.168(4) . ?
Co2 C9 2.051(15) . ?
Co2 C6 2.064(15) . ?
Co2 C7 2.076(14) . ?
Co2 C10 2.084(14) . ?
Co2 C8 2.108(14) . ?
Co2 P4 2.169(4) . ?
Co2 P6 2.171(4) . ?
Co2 P5 2.171(3) . ?
P1 O7 1.525(8) . ?
P1 O1 1.589(9) . ?
P1 O2 1.592(9) . ?
P2 O8 1.487(8) . ?
P2 O4 1.573(9) . ?
P2 O3 1.591(10) . ?
P3 O9 1.506(7) . ?
P3 O5 1.585(9) . ?
P3 O6 1.590(8) . ?
P4 O17 1.504(8) . ?
P4 O11 1.587(9) . ?
P4 O12 1.589(9) . ?
P5 O18 1.509(8) . ?
P5 O14 1.581(8) . ?
P5 O13 1.600(9) . ?
P6 O19 1.502(8) . ?
P6 O16 1.585(8) . ?
P6 O15 1.588(9) . ?
P7 O21 1.470(7) . ?
P7 O22 1.493(7) . ?
P7 O23 1.576(7) . ?
P7 O24 1.592(8) . ?
P8 O25 1.475(7) . ?
P8 O26 1.494(8) . ?
P8 O27 1.578(8) . ?
P8 O28 1.587(8) . ?
O1 C11 1.443(16) . ?
O2 C13 1.40(2) . ?
O3 C15 1.442(17) . ?
O4 C17 1.438(17) . ?
O5 C19 1.437(15) . ?
O6 C21 1.456(13) . ?
O11 C31 1.445(16) . ?
O12 C33 1.466(15) . ?
O13 C35 1.394(16) . ?
O14 C37 1.460(13) . ?
O15 C39 1.477(15) . ?
O16 C41 1.482(14) . ?
O23 C81 1.400(13) . ?
O24 C71 1.398(13) . ?
O27 C61 1.422(13) . ?
O28 C51 1.402(14) . ?
O31 N1 1.268(13) . ?
O32 N1 1.235(12) . ?
O33 N1 1.269(13) . ?
O34 N2 1.287(12) . ?
O35 N2 1.289(13) . ?
O36 N2 1.215(12) . ?
O37 N3 1.284(12) . ?
O38 N3 1.257(12) . ?
O39 N3 1.235(12) . ?
O40 N4 1.272(11) . ?
O41 N4 1.290(11) . ?
O42 N4 1.200(12) . ?
C1 C2 1.392(19) . ?
C1 C5 1.409(18) . ?
C2 C3 1.41(2) . ?
C3 C4 1.396(19) . ?
C4 C5 1.383(19) . ?
C6 C7 1.382(19) . ?
C6 C10 1.43(2) . ?
C7 C8 1.420(19) . ?
C8 C9 1.424(19) . ?
C9 C10 1.39(2) . ?
C11 C12 1.447(19) . ?
C13 C14 1.35(2) . ?
C15 C16 1.485(19) . ?
C17 C18 1.42(2) . ?
C19 C20 1.33(2) . ?
C21 C22 1.524(17) . ?
C31 C32 1.46(2) . ?
C33 C34 1.493(18) . ?
C35 C36 1.454(19) . ?
C37 C38 1.492(17) . ?
C39 C40 1.513(19) . ?
C41 C42 1.488(18) . ?
C51 C56 1.340(17) . ?
C51 C52 1.380(16) . ?
C52 C53 1.373(17) . ?
C53 C54 1.330(19) . ?
C54 C55 1.43(2) . ?
C55 C56 1.375(19) . ?
C61 C66 1.375(17) . ?
C61 C62 1.375(17) . ?
C63 C64 1.345(18) . ?
C63 C62 1.370(17) . ?
C64 C65 1.346(19) . ?
C65 C66 1.395(18) . ?
C71 C76 1.361(16) . ?
C71 C72 1.378(16) . ?
C72 C73 1.403(17) . ?
C73 C74 1.365(18) . ?
C74 C75 1.357(17) . ?
C75 C76 1.397(18) . ?
C81 C86 1.369(16) . ?
C81 C82 1.383(15) . ?
C82 C83 1.381(16) . ?
C83 C84 1.355(16) . ?
C84 C85 1.380(17) . ?
C85 C86 1.405(17) . ?
